data_4038156
loop_
_publ_author_name
'Taimoory, S. Maryamdokht'
'Twum, Kwaku'
'Dashti, Mohadeseh'
'Pan, FangFang'
'Lahtinen, Manu'
'Rissanen, Kari'
'Puttreddy, Rakesh'
'Trant, John F.'
'Beyeh, Ngong Kodiah'

_publ_section_title
;
 Bringing a Molecular Plus One: Synergistic Binding Creates Guest-Mediated
 Three Component Complexes.
;
_journal_name_full 'The Journal of organic chemistry'
_journal_paper_doi 10.1021/acs.joc.0c00220
_journal_year 2020
_chemical_formula_moiety 'C40 H48 O8, C5 H6 N, C6 H9 O2'
_chemical_formula_sum 'C51 H63 N O10'
_chemical_formula_weight 850.02
_space_group_crystal_system orthorhombic
_space_group_IT_number 60
_space_group_name_Hall '-P 2n 2ab'
_space_group_name_H-M_alt 'P b c n'
_atom_sites_solution_hydrogens mixed
_audit_creation_date 2019-07-06
_audit_creation_method
;
Olex2 1.2
(compiled May 18 2018 14:05:52 for OlexSys, GUI svn.r5506)
;
_cell_angle_alpha 90
_cell_angle_beta 90
_cell_angle_gamma 90
_cell_formula_units_Z 12
_cell_length_a 50.063(2)
_cell_length_b 16.2050(8)
_cell_length_c 16.6954(6)
_cell_measurement_reflns_used 15817
_cell_measurement_temperature 133(19)
_cell_measurement_theta_max 76.4620
_cell_measurement_theta_min 3.7690
_cell_volume 13544.5(10)
_computing_cell_refinement 'CrysAlisPro 1.171.39.43c (Rigaku OD, 2018)'
_computing_data_collection 'CrysAlisPro 1.171.39.43c (Rigaku OD, 2018)'
_computing_data_reduction 'CrysAlisPro 1.171.39.43c (Rigaku OD, 2018)'
_computing_molecular_graphics 'Olex2 (Dolomanov et al., 2009)'
_computing_publication_material 'Olex2 (Dolomanov et al., 2009)'
_computing_structure_refinement 'ShelXL (Sheldrick, 2015)'
_computing_structure_solution 'SHELXT 2014/5 (Sheldrick, 2014)'
_diffrn_ambient_environment N~2~
_diffrn_ambient_temperature 133(19)
_diffrn_detector 'CCD plate'
_diffrn_detector_area_resol_mean 5.1977
_diffrn_detector_type Atlas
_diffrn_measured_fraction_theta_full 0.997
_diffrn_measured_fraction_theta_max 0.965
_diffrn_measurement_details
;
List of Runs (angles in degrees, time in seconds):

  # Type    Start    End  Width  t~exp~   \w     \q     \k     \f   Frames
--------------------------------------------------------------------------
  1  \w    -96.00  -2.00   1.00   10.00    --  -38.38 125.00 -30.00   94
  2  \w    -35.00  70.00   1.00   10.00    --   38.38 -37.00 150.00  105
  3  \w     32.00  98.00   1.00   10.00    --   38.38-125.00-150.00   66
  4  \w     83.00 178.00   1.00   40.00    --  116.00  61.00 -30.00   95
  5  \w     43.00 149.00   1.00   40.00    --  116.00 -61.00-120.00  106
  6  \w    100.00 171.00   1.00   40.00    --  116.00  79.00  14.00   71
  7  \w     83.00 163.00   1.00   40.00    --  116.00  30.00 -60.00   80
  8  \w    107.00 174.00   1.00   40.00    --  116.00 111.00-120.00   67
;
_diffrn_measurement_device 'four-circle diffractometer'
_diffrn_measurement_device_type 'SuperNova, Dual, Cu at home/near, Atlas'
_diffrn_measurement_method '\w scans'
_diffrn_orient_matrix_type 'CrysAlisPro convention (1999,Acta A55,543-557)'
_diffrn_orient_matrix_UB_11 -0.0534762000
_diffrn_orient_matrix_UB_12 -0.0241640000
_diffrn_orient_matrix_UB_13 0.0208129000
_diffrn_orient_matrix_UB_21 0.0582168000
_diffrn_orient_matrix_UB_22 -0.0184711000
_diffrn_orient_matrix_UB_23 -0.0467093000
_diffrn_orient_matrix_UB_31 0.0479718000
_diffrn_orient_matrix_UB_32 -0.0044285000
_diffrn_orient_matrix_UB_33 0.0800882000
_diffrn_radiation_monochromator mirror
_diffrn_radiation_probe x-ray
_diffrn_radiation_type CuK\a
_diffrn_radiation_wavelength 1.54184
_diffrn_reflns_av_R_equivalents 0.0511
_diffrn_reflns_av_unetI/netI 0.0483
_diffrn_reflns_Laue_measured_fraction_full 0.997
_diffrn_reflns_Laue_measured_fraction_max 0.965
_diffrn_reflns_limit_h_max 63
_diffrn_reflns_limit_h_min -55
_diffrn_reflns_limit_k_max 20
_diffrn_reflns_limit_k_min -19
_diffrn_reflns_limit_l_max 20
_diffrn_reflns_limit_l_min -10
_diffrn_reflns_number 43729
_diffrn_reflns_point_group_measured_fraction_full 0.997
_diffrn_reflns_point_group_measured_fraction_max 0.965
_diffrn_reflns_theta_full 67.684
_diffrn_reflns_theta_max 78.183
_diffrn_reflns_theta_min 2.866
_diffrn_source 'micro-focus sealed X-ray tube'
_diffrn_source_type 'SuperNova (Cu) X-ray Source'
_exptl_absorpt_coefficient_mu 0.695
_exptl_absorpt_correction_T_max 1.00000
_exptl_absorpt_correction_T_min 0.88271
_exptl_absorpt_correction_type gaussian
_exptl_absorpt_process_details
;
CrysAlisPro 1.171.39.43c (Rigaku Oxford Diffraction, 2018)
Empirical absorption correction using spherical harmonics,
 implemented in SCALE3 ABSPACK scaling algorithm.
;
_exptl_crystal_colour orange
_exptl_crystal_colour_primary orange
_exptl_crystal_density_diffrn 1.251
_exptl_crystal_description block
_exptl_crystal_F_000 5472
_exptl_crystal_size_max 0.26
_exptl_crystal_size_mid 0.2
_exptl_crystal_size_min 0.13
_refine_diff_density_max 0.519
_refine_diff_density_min -0.488
_refine_diff_density_rms 0.081
_refine_ls_extinction_method none
_refine_ls_goodness_of_fit_ref 1.096
_refine_ls_hydrogen_treatment constr
_refine_ls_matrix_type full
_refine_ls_number_parameters 934
_refine_ls_number_reflns 14013
_refine_ls_number_restraints 67
_refine_ls_restrained_S_all 1.098
_refine_ls_R_factor_all 0.1171
_refine_ls_R_factor_gt 0.0996
_refine_ls_shift/su_max 0.001
_refine_ls_shift/su_mean 0.000
_refine_ls_structure_factor_coef Fsqd
_refine_ls_weighting_details 'w=1/[\s^2^(Fo^2^)+(0.0203P)^2^+63.5685P] where P=(Fo^2^+2Fc^2^)/3'
_refine_ls_weighting_scheme calc
_refine_ls_wR_factor_gt 0.2118
_refine_ls_wR_factor_ref 0.2222
_reflns_Friedel_coverage 0.000
_reflns_number_gt 11561
_reflns_number_total 14013
_reflns_threshold_expression 'I > 2\s(I)'
_cod_data_source_file jo0c00220_si_002.cif
_cod_data_source_block ABC9
_cod_original_cell_volume 13544.6(10)
_cod_database_code 4038156
_shelx_shelxl_version_number 2018/3
_chemical_oxdiff_formula 'C30 H30 N1 O9'
_shelx_space_group_comment
;
The symmetry employed for this shelxl refinement is uniquely defined
by the following loop, which should always be used as a source of
symmetry information in preference to the above space-group names.
They are only intended as comments.
;
_reflns_odcompleteness_completeness 99.46
_reflns_odcompleteness_iscentric 1
_reflns_odcompleteness_theta 69.95
_olex2_refinement_description
;
1. Fixed Uiso
 At 1.2 times of:
  All C(H) groups, All C(H,H) groups, All C(H,H,H,H) groups, All N(H) groups
 At 1.5 times of:
  All C(H,H,H) groups, All O(H) groups
2. Restrained distances
 C81-C80_$1
 1.52 with sigma of 0.02
 C74B-C73 \\sim C74-C73 \\sim C74B-C75 \\sim C74-C75
 with sigma of 0.02
3. Uiso/Uaniso restraints and constraints
Uanis(C66) \\sim Ueq, Uanis(C67) \\sim Ueq, Uanis(C69) \\sim Ueq, Uanis(C70)
\\sim Ueq, Uanis(C77) \\sim Ueq, Uanis(C79) \\sim Ueq, Uanis(C81) \\sim Ueq,
Uanis(C82) \\sim Ueq, Uanis(O16) \\sim Ueq, Uanis(N2) \\sim Ueq: with sigma of
0.01 and sigma for terminal atoms of 0.02
4. Others
 Fixed Sof: C66(0.5) H66(0.5) C67(0.5) H67(0.5) C68(0.5) H68(0.5) C69(0.5)
 H69(0.5) C70(0.5) H70(0.5) N2(0.5) H2A(0.5) H73A(0.5) H73B(0.5) H73C(0.5)
 H73D(0.5) C74(0.5) H74A(0.5) H74B(0.5) C74B(0.5) H74C(0.5) H74D(0.5) H75A(0.5)
 H75B(0.5) H75C(0.5) H75D(0.5) C77(0.5) C78(0.5) H78(0.5) C79(0.5) H79A(0.5)
 H79B(0.5) C80(0.5) H80A(0.5) H80B(0.5) C81(0.5) H81A(0.5) H81B(0.5) C82(0.5)
 H82A(0.5) H82B(0.5) O15(0.5) O16(0.5)
5.a Riding coordinates:
 N1(H1A)
5.b Ternary CH refined with riding coordinates:
 C8(H8), C18(H18), C28(H28), C38(H38), C48(H48), C58(H58), C72(H72), C78(H78)
5.c Secondary CH2 refined with riding coordinates:
 C9(H9A,H9B), C19(H19A,H19B), C29(H29A,H29B), C39(H39A,H39B), C49(H49A,H49B),
 C59(H59A,H59B), C73(H73A,H73B), C73(H73C,H73D), C74(H74A,H74B), C74B(H74C,
 H74D), C75(H75A,H75B), C75(H75C,H75D), C76(H76A,H76B), C79(H79A,H79B),
 C80(H80A,H80B), C81(H81A,H81B), C82(H82A,H82B)
5.d Aromatic/amide H refined with riding coordinates:
 C4(H4), C14(H14), C24(H24), C34(H34), C44(H44), C54(H54), C61(H61), C62(H62),
 C63(H63), C64(H64), C65(H65), C66(H66), C67(H67), C68(H68), C69(H69), C70(H70),
  N2(H2A)
5.e Idealised Me refined as rotating group:
 C7(H7A,H7B,H7C), C10(H10A,H10B,H10C), C17(H17A,H17B,H17C), C20(H20A,H20B,
 H20C), C27(H27A,H27B,H27C), C30(H30A,H30B,H30C), C37(H37A,H37B,H37C), C40(H40A,
 H40B,H40C), C47(H47A,H47B,H47C), C50(H50A,H50B,H50C), C57(H57A,H57B,H57C),
 C60(H60A,H60B,H60C)
5.f Idealised tetrahedral OH refined as rotating group:
 O1(H1), O2(H2), O3(H3), O4(H4A), O5(H5), O6(H6), O7(H7), O8(H8A), O9(H9),
 O10(H10), O11(H11), O12(H12)
;
_olex2_submission_special_instructions 'No special instructions were received'
_oxdiff_exptl_absorpt_empirical_details
;
Empirical correction (ABSPACK) includes:
- Absorption correction using spherical harmonics
- Frame scaling
;
_oxdiff_exptl_absorpt_empirical_full_max 1.149
_oxdiff_exptl_absorpt_empirical_full_min 0.832

loop_
_space_group_symop_operation_xyz
'x, y, z'
'-x+1/2, -y+1/2, z+1/2'
'-x, y, -z+1/2'
'x+1/2, -y+1/2, -z'
'-x, -y, -z'
'x-1/2, y-1/2, -z-1/2'
'x, -y, z-1/2'
'-x-1/2, y-1/2, z'

loop_
_atom_site_label
_atom_site_type_symbol
_atom_site_fract_x
_atom_site_fract_y
_atom_site_fract_z
_atom_site_U_iso_or_equiv
_atom_site_adp_type
_atom_site_occupancy
_atom_site_site_symmetry_order
_atom_site_calc_flag
_atom_site_refinement_flags_posn
_atom_site_refinement_flags_adp
_atom_site_refinement_flags_occupancy
_atom_site_disorder_assembly
_atom_site_disorder_group
C1 C 0.20833(7) 0.1635(2) 0.0720(3) 0.0303(9) Uani 1 1 d . . . . .
C2 C 0.22403(7) 0.2095(2) 0.1253(2) 0.0250(8) Uani 1 1 d . . . . .
C3 C 0.21529(7) 0.2838(2) 0.1593(2) 0.0250(8) Uani 1 1 d . . . . .
C4 C 0.18941(7) 0.3090(2) 0.1401(2) 0.0259(8) Uani 1 1 d . . . . .
H4 H 0.182758 0.358139 0.163855 0.031 Uiso 1 1 calc R . . . .
C5 C 0.17276(7) 0.2655(2) 0.0876(2) 0.0257(8) Uani 1 1 d . . . . .
C6 C 0.18267(7) 0.1925(2) 0.0548(3) 0.0290(8) Uani 1 1 d . . . . .
C7 C 0.21841(8) 0.0843(3) 0.0362(3) 0.0418(11) Uani 1 1 d . . . . .
H7A H 0.223646 0.093804 -0.019554 0.063 Uiso 1 1 calc GR . . . .
H7B H 0.204252 0.042576 0.038184 0.063 Uiso 1 1 calc GR . . . .
H7C H 0.233898 0.064856 0.066780 0.063 Uiso 1 1 calc GR . . . .
C8 C 0.23381(7) 0.3336(2) 0.2135(2) 0.0240(7) Uani 1 1 d . . . . .
H8 H 0.252386 0.322170 0.194508 0.029 Uiso 1 1 calc R . . . .
C9 C 0.22986(8) 0.4271(2) 0.2064(2) 0.0294(8) Uani 1 1 d . . . . .
H9A H 0.230107 0.442808 0.149070 0.035 Uiso 1 1 calc R . . . .
H9B H 0.212148 0.442016 0.228376 0.035 Uiso 1 1 calc R . . . .
C10 C 0.25142(10) 0.4755(3) 0.2507(3) 0.0419(11) Uani 1 1 d . . . . .
H10A H 0.269048 0.459652 0.230351 0.063 Uiso 1 1 calc GR . . . .
H10B H 0.250399 0.463283 0.308124 0.063 Uiso 1 1 calc GR . . . .
H10C H 0.248667 0.534751 0.242176 0.063 Uiso 1 1 calc GR . . . .
C11 C 0.25071(7) 0.2176(2) 0.4089(2) 0.0254(8) Uani 1 1 d . . . . .
C12 C 0.23001(7) 0.2446(2) 0.4571(2) 0.0238(7) Uani 1 1 d . . . . .
C13 C 0.21024(7) 0.2988(2) 0.4309(2) 0.0229(7) Uani 1 1 d . . . . .
C14 C 0.21209(7) 0.3271(2) 0.3521(2) 0.0224(7) Uani 1 1 d . . . . .
H14 H 0.198891 0.364292 0.332823 0.027 Uiso 1 1 calc R . . . .
C15 C 0.23254(7) 0.3029(2) 0.3006(2) 0.0232(7) Uani 1 1 d . . . . .
C16 C 0.25141(7) 0.2471(2) 0.3301(2) 0.0258(8) Uani 1 1 d . . . . .
C17 C 0.27120(8) 0.1568(3) 0.4377(3) 0.0392(10) Uani 1 1 d . . . . .
H17A H 0.288314 0.185053 0.445431 0.059 Uiso 1 1 calc GR . . . .
H17B H 0.273339 0.112945 0.397753 0.059 Uiso 1 1 calc GR . . . .
H17C H 0.265327 0.132736 0.488537 0.059 Uiso 1 1 calc GR . . . .
C18 C 0.18676(7) 0.3212(2) 0.4856(2) 0.0241(7) Uani 1 1 d . . . . .
H18 H 0.192589 0.308655 0.541555 0.029 Uiso 1 1 calc R . . . .
C19 C 0.18008(7) 0.4134(2) 0.4833(3) 0.0281(8) Uani 1 1 d . . . . .
H19A H 0.176280 0.429995 0.427328 0.034 Uiso 1 1 calc R . . . .
H19B H 0.163814 0.423725 0.515451 0.034 Uiso 1 1 calc R . . . .
C20 C 0.20286(8) 0.4654(3) 0.5157(3) 0.0365(10) Uani 1 1 d . . . . .
H20A H 0.218410 0.460099 0.480442 0.055 Uiso 1 1 calc GR . . . .
H20B H 0.207557 0.446387 0.569615 0.055 Uiso 1 1 calc GR . . . .
H20C H 0.197313 0.523377 0.518039 0.055 Uiso 1 1 calc GR . . . .
C21 C 0.13793(7) 0.1382(2) 0.4914(3) 0.0296(8) Uani 1 1 d . . . . .
C22 C 0.11854(7) 0.1668(2) 0.4385(2) 0.0264(8) Uani 1 1 d . . . . .
C23 C 0.12034(7) 0.2420(2) 0.3988(2) 0.0259(8) Uani 1 1 d . . . . .
C24 C 0.14292(7) 0.2899(2) 0.4144(2) 0.0256(8) Uani 1 1 d . . . . .
H24 H 0.144877 0.341034 0.387232 0.031 Uiso 1 1 calc R . . . .
C25 C 0.16280(7) 0.2657(2) 0.4684(2) 0.0244(8) Uani 1 1 d . . . . .
C26 C 0.16010(7) 0.1889(2) 0.5052(3) 0.0282(8) Uani 1 1 d . . . . .
C27 C 0.13579(8) 0.0555(3) 0.5314(3) 0.0394(10) Uani 1 1 d . . . . .
H27A H 0.127648 0.062098 0.584344 0.059 Uiso 1 1 calc GR . . . .
H27B H 0.153656 0.031483 0.537197 0.059 Uiso 1 1 calc GR . . . .
H27C H 0.124678 0.018847 0.498633 0.059 Uiso 1 1 calc GR . . . .
C28 C 0.09842(7) 0.2695(2) 0.3411(2) 0.0268(8) Uani 1 1 d . . . . .
H28 H 0.081469 0.243667 0.360491 0.032 Uiso 1 1 calc R . . . .
C29 C 0.09376(8) 0.3634(3) 0.3416(3) 0.0372(10) Uani 1 1 d . . . . .
H29A H 0.110705 0.391845 0.328563 0.045 Uiso 1 1 calc R . . . .
H29B H 0.080532 0.377758 0.299848 0.045 Uiso 1 1 calc R . . . .
C30 C 0.08367(10) 0.3936(3) 0.4231(3) 0.0511(13) Uani 1 1 d . . . . .
H30A H 0.080446 0.453152 0.420731 0.077 Uiso 1 1 calc GR . . . .
H30B H 0.097102 0.381759 0.464224 0.077 Uiso 1 1 calc GR . . . .
H30C H 0.066985 0.365062 0.436483 0.077 Uiso 1 1 calc GR . . . .
C31 C 0.09292(7) 0.1374(2) 0.1506(3) 0.0281(8) Uani 1 1 d . . . . .
C32 C 0.11017(7) 0.1805(2) 0.1002(2) 0.0265(8) Uani 1 1 d . . . . .
C33 C 0.12470(7) 0.2490(2) 0.1260(2) 0.0252(8) Uani 1 1 d . . . . .
C34 C 0.12083(7) 0.2749(2) 0.2048(2) 0.0263(8) Uani 1 1 d . . . . .
H34 H 0.130699 0.321112 0.223605 0.032 Uiso 1 1 calc R . . . .
C35 C 0.10316(7) 0.2363(2) 0.2573(2) 0.0270(8) Uani 1 1 d . . . . .
C36 C 0.08987(7) 0.1657(2) 0.2291(2) 0.0277(8) Uani 1 1 d . . . . .
C37 C 0.07815(8) 0.0613(3) 0.1233(3) 0.0350(9) Uani 1 1 d . . . . .
H37A H 0.080772 0.016901 0.162379 0.053 Uiso 1 1 calc GR . . . .
H37B H 0.085030 0.043793 0.071034 0.053 Uiso 1 1 calc GR . . . .
H37C H 0.059053 0.073729 0.118743 0.053 Uiso 1 1 calc GR . . . .
C38 C 0.14422(7) 0.2928(2) 0.0704(3) 0.0277(8) Uani 1 1 d . . . . .
H38 H 0.140014 0.273222 0.015015 0.033 Uiso 1 1 calc R . . . .
C39 C 0.14019(8) 0.3865(3) 0.0696(3) 0.0362(10) Uani 1 1 d . . . . .
H39A H 0.154033 0.412433 0.035528 0.043 Uiso 1 1 calc R . . . .
H39B H 0.142221 0.408376 0.124643 0.043 Uiso 1 1 calc R . . . .
C40 C 0.11239(9) 0.4089(3) 0.0374(3) 0.0468(12) Uani 1 1 d . . . . .
H40A H 0.109851 0.383631 -0.015364 0.070 Uiso 1 1 calc GR . . . .
H40B H 0.110859 0.468999 0.032732 0.070 Uiso 1 1 calc GR . . . .
H40C H 0.098701 0.388357 0.074354 0.070 Uiso 1 1 calc GR . . . .
O1 O 0.16843(5) 0.14438(19) 0.0018(2) 0.0380(7) Uani 1 1 d . . . . .
H1 H 0.152036 0.154112 0.007010 0.057 Uiso 1 1 calc GR . . . .
O2 O 0.24983(5) 0.18060(17) 0.13688(17) 0.0284(6) Uani 1 1 d . . . . .
H2 H 0.255130 0.194093 0.182788 0.043 Uiso 1 1 calc GR . . . .
O3 O 0.27050(5) 0.21498(17) 0.27750(17) 0.0301(6) Uani 1 1 d . . . . .
H3 H 0.284374 0.244054 0.279341 0.045 Uiso 1 1 calc GR . . . .
O4 O 0.22843(5) 0.21158(17) 0.53492(17) 0.0306(6) Uani 1 1 d . . . . .
H4A H 0.231942 0.248597 0.568526 0.046 Uiso 1 1 calc GR . . . .
O5 O 0.17851(6) 0.15762(19) 0.5581(2) 0.0387(7) Uani 1 1 d . . . . .
H5 H 0.193066 0.182774 0.552593 0.058 Uiso 1 1 calc GR . . . .
O6 O 0.09622(5) 0.11652(17) 0.42423(19) 0.0332(6) Uani 1 1 d . . . . .
H6 H 0.084856 0.123913 0.460551 0.050 Uiso 1 1 calc GR . . . .
O7 O 0.07287(6) 0.1209(2) 0.27671(19) 0.0379(7) Uani 1 1 d . . . . .
H7 H 0.078123 0.123110 0.324454 0.057 Uiso 1 1 calc GR . . . .
O8 O 0.11432(5) 0.15399(18) 0.02166(18) 0.0330(6) Uani 1 1 d . . . . .
H8A H 0.099522 0.147924 -0.001289 0.050 Uiso 1 1 calc GR . . . .
C41 C 0.08150(8) 0.1660(2) -0.1781(3) 0.0307(9) Uani 1 1 d . . . . .
C42 C 0.08145(7) 0.2060(2) -0.2516(3) 0.0293(8) Uani 1 1 d . . . . .
C43 C 0.06493(7) 0.2736(2) -0.2676(3) 0.0291(8) Uani 1 1 d . . . . .
C44 C 0.04953(7) 0.3037(2) -0.2050(3) 0.0299(9) Uani 1 1 d . . . . .
H44 H 0.038257 0.349806 -0.214770 0.036 Uiso 1 1 calc R . . . .
C45 C 0.04982(7) 0.2693(3) -0.1279(3) 0.0325(9) Uani 1 1 d . . . . .
C46 C 0.06534(7) 0.1983(3) -0.1173(3) 0.0326(9) Uani 1 1 d . . . . .
C47 C 0.09736(9) 0.0879(3) -0.1634(3) 0.0426(11) Uani 1 1 d . . . . .
H47A H 0.100976 0.060573 -0.214613 0.064 Uiso 1 1 calc GR . . . .
H47B H 0.087077 0.050749 -0.128822 0.064 Uiso 1 1 calc GR . . . .
H47C H 0.114290 0.101835 -0.137217 0.064 Uiso 1 1 calc GR . . . .
C48 C 0.03423(8) 0.3071(3) -0.0584(3) 0.0368(10) Uani 1 1 d . . . . .
H48 H 0.043364 0.288323 -0.008353 0.044 Uiso 1 1 calc R . . . .
C49 C 0.03542(9) 0.4014(3) -0.0578(3) 0.0453(12) Uani 1 1 d . . . . .
H49A H 0.023522 0.423369 -0.100052 0.054 Uiso 1 1 calc R . . . .
H49B H 0.053868 0.419505 -0.069891 0.054 Uiso 1 1 calc R . . . .
C50 C 0.02690(11) 0.4362(4) 0.0235(4) 0.0653(17) Uani 1 1 d . . . . .
H50A H 0.026845 0.496645 0.021104 0.098 Uiso 1 1 calc GR . . . .
H50B H 0.039478 0.417899 0.064821 0.098 Uiso 1 1 calc GR . . . .
H50C H 0.008930 0.416435 0.036622 0.098 Uiso 1 1 calc GR . . . .
C51 C -0.02455(8) 0.1648(3) -0.0079(3) 0.0384(10) Uani 1 1 d . . . . .
C52 C 0.00038(8) 0.2041(3) -0.0070(3) 0.0391(10) Uani 1 1 d . . . . .
C53 C 0.00586(7) 0.2722(3) -0.0549(3) 0.0349(9) Uani 1 1 d . . . . .
C54 C -0.01503(7) 0.3048(3) -0.0999(3) 0.0327(9) Uani 1 1 d . . . . .
H54 H -0.011705 0.352018 -0.132158 0.039 Uiso 1 1 calc R . . . .
C55 C -0.04068(7) 0.2709(3) -0.0997(3) 0.0324(9) Uani 1 1 d . . . . .
C56 C -0.04460(7) 0.1995(3) -0.0559(3) 0.0370(10) Uani 1 1 d . . . . .
C57 C -0.02920(9) 0.0872(3) 0.0402(3) 0.0490(13) Uani 1 1 d . . . . .
H57A H -0.038186 0.101286 0.090487 0.074 Uiso 1 1 calc GR . . . .
H57B H -0.012023 0.060863 0.051839 0.074 Uiso 1 1 calc GR . . . .
H57C H -0.040425 0.049171 0.009343 0.074 Uiso 1 1 calc GR . . . .
C58 C -0.06345(7) 0.3103(3) -0.1483(3) 0.0312(9) Uani 1 1 d . . . . .
H58 H -0.080467 0.294793 -0.120789 0.037 Uiso 1 1 calc R . . . .
C59 C -0.06216(8) 0.4050(3) -0.1480(3) 0.0379(10) Uani 1 1 d . . . . .
H59A H -0.061106 0.424766 -0.091981 0.045 Uiso 1 1 calc R . . . .
H59B H -0.045746 0.423080 -0.176051 0.045 Uiso 1 1 calc R . . . .
C60 C -0.08646(9) 0.4440(3) -0.1887(4) 0.0508(13) Uani 1 1 d . . . . .
H60A H -0.087178 0.426417 -0.244776 0.076 Uiso 1 1 calc GR . . . .
H60B H -0.084999 0.504262 -0.186156 0.076 Uiso 1 1 calc GR . . . .
H60C H -0.102764 0.426328 -0.161088 0.076 Uiso 1 1 calc GR . . . .
O9 O 0.09705(5) 0.17621(19) -0.31366(19) 0.0371(7) Uani 1 1 d . . . . .
H9 H 0.112987 0.172484 -0.298366 0.056 Uiso 1 1 calc GR . . . .
O10 O 0.06589(6) 0.1560(2) -0.0450(2) 0.0401(7) Uani 1 1 d . . . . .
H10 H 0.051912 0.166376 -0.019014 0.060 Uiso 1 1 calc GR . . . .
O11 O 0.02089(6) 0.1712(2) 0.0394(2) 0.0508(9) Uani 1 1 d . . . . .
H11 H 0.015325 0.163119 0.086243 0.076 Uiso 1 1 calc GR . . . .
O12 O -0.06870(5) 0.1578(2) -0.0549(2) 0.0418(8) Uani 1 1 d . . . . .
H12 H -0.077754 0.171334 -0.095186 0.063 Uiso 1 1 calc GR . . . .
C61 C 0.18006(9) -0.0201(3) 0.3414(3) 0.0389(10) Uani 1 1 d . . . . .
H61 H 0.182373 -0.069570 0.371127 0.047 Uiso 1 1 calc R . . . .
C62 C 0.19069(10) 0.0522(3) 0.3685(3) 0.0453(11) Uani 1 1 d . . . . .
H62 H 0.200568 0.053334 0.417112 0.054 Uiso 1 1 calc R . . . .
C63 C 0.18700(9) 0.1231(3) 0.3252(3) 0.0374(10) Uani 1 1 d . . . . .
H63 H 0.194499 0.173595 0.343331 0.045 Uiso 1 1 calc R . . . .
C64 C 0.17258(10) 0.1211(3) 0.2559(3) 0.0412(10) Uani 1 1 d . . . . .
H64 H 0.169714 0.170208 0.226075 0.049 Uiso 1 1 calc R . . . .
C65 C 0.16221(10) 0.0472(3) 0.2298(3) 0.0472(12) Uani 1 1 d . . . . .
H65 H 0.152146 0.044821 0.181591 0.057 Uiso 1 1 calc R . . . .
N1 N 0.16642(7) -0.0210(2) 0.2728(3) 0.0412(9) Uani 1 1 d . . . . .
H1A H 0.160086 -0.066536 0.252418 0.049 Uiso 1 1 d R . . . .
C66 C -0.0243(4) -0.0366(12) 0.2547(14) 0.079(6) Uani 0.5 1 d . U P A -1
H66 H -0.042608 -0.021645 0.256655 0.095 Uiso 0.5 1 calc R . P A -1
C67 C -0.0164(3) -0.1137(10) 0.2388(10) 0.071(4) Uani 0.5 1 d . U P A -1
H67 H -0.029432 -0.156174 0.237771 0.085 Uiso 0.5 1 calc R . P A -1
C68 C 0.0088(3) -0.1334(8) 0.2243(8) 0.054(3) Uani 0.5 1 d . . P A -1
H68 H 0.014246 -0.189232 0.217999 0.064 Uiso 0.5 1 calc R . P A -1
C69 C 0.0261(3) -0.0724(10) 0.2189(9) 0.065(4) Uani 0.5 1 d . U P A -1
H69 H 0.042771 -0.082046 0.193304 0.077 Uiso 0.5 1 calc R . P A -1
C70 C 0.0209(3) 0.0040(10) 0.2488(9) 0.057(3) Uani 0.5 1 d . U P A -1
H70 H 0.034746 0.043683 0.255146 0.069 Uiso 0.5 1 calc R . P A -1
N2 N -0.0038(3) 0.0210(6) 0.2684(8) 0.077(4) Uani 0.5 1 d . U P A -1
H2A H -0.007610 0.068857 0.290454 0.092 Uiso 0.5 1 calc R . P A -1
C71 C 0.16194(8) 0.7787(3) 0.2485(3) 0.0365(10) Uani 1 1 d . . . . .
C72 C 0.15076(9) 0.6920(3) 0.2462(3) 0.0387(10) Uani 1 1 d . . . . .
H72 H 0.134878 0.691680 0.209915 0.046 Uiso 1 1 calc R . . . .
C73 C 0.16972(10) 0.6233(3) 0.2199(4) 0.0545(14) Uani 1 1 d D . . . .
H73A H 0.188229 0.634641 0.237606 0.065 Uiso 0.5 1 calc R . P B 1
H73B H 0.169508 0.616497 0.161005 0.065 Uiso 0.5 1 calc R . P B 1
H73C H 0.163460 0.598422 0.169114 0.065 Uiso 0.5 1 calc R . P C 2
H73D H 0.187915 0.645539 0.211529 0.065 Uiso 0.5 1 calc R . P C 2
C74 C 0.1584(2) 0.5469(7) 0.2617(7) 0.056(4) Uani 0.5 1 d D . P D 1
H74A H 0.145190 0.519103 0.226978 0.067 Uiso 0.5 1 calc R . P D 1
H74B H 0.172950 0.507356 0.274047 0.067 Uiso 0.5 1 calc R . P D 1
C74B C 0.1699(2) 0.5606(8) 0.2844(6) 0.054(3) Uani 0.5 1 d D . P D 2
H74C H 0.186414 0.565685 0.316796 0.064 Uiso 0.5 1 calc R . P D 2
H74D H 0.169285 0.504416 0.261205 0.064 Uiso 0.5 1 calc R . P D 2
C75 C 0.14574(13) 0.5756(3) 0.3359(4) 0.0699(18) Uani 1 1 d D . . . .
H75A H 0.157259 0.562558 0.382390 0.084 Uiso 0.5 1 calc R . P D 1
H75B H 0.128365 0.547426 0.343371 0.084 Uiso 0.5 1 calc R . P D 1
H75C H 0.149071 0.558532 0.391945 0.084 Uiso 0.5 1 calc R . P D 2
H75D H 0.130036 0.545207 0.315142 0.084 Uiso 0.5 1 calc R . P D 2
C76 C 0.14155(14) 0.6673(3) 0.3302(4) 0.0654(17) Uani 1 1 d . . . . .
H76A H 0.152205 0.696391 0.371460 0.078 Uiso 1 1 calc R . . . .
H76B H 0.122471 0.681255 0.337957 0.078 Uiso 1 1 calc R . . . .
O13 O 0.14568(6) 0.83734(18) 0.2321(2) 0.0398(7) Uani 1 1 d . . . . .
O14 O 0.18526(6) 0.7928(2) 0.2702(3) 0.0539(10) Uani 1 1 d . . . . .
C77 C -0.0045(6) 0.2230(12) 0.2670(15) 0.085(7) Uani 0.5 1 d . U P E -1
C78 C -0.0062(3) 0.3092(9) 0.2920(9) 0.077(4) Uani 0.5 1 d . . P E -1
H78 H -0.017307 0.311275 0.341795 0.092 Uiso 0.5 1 calc R . P E -1
C79 C 0.0200(4) 0.3358(10) 0.3125(12) 0.097(5) Uani 0.5 1 d . U P E -1
H79A H 0.033291 0.296598 0.290662 0.117 Uiso 0.5 1 calc R . P E -1
H79B H 0.021963 0.337166 0.371444 0.117 Uiso 0.5 1 calc R . P E -1
C80 C 0.0248(3) 0.4201(9) 0.2787(11) 0.083(5) Uani 0.5 1 d D . P E -1
H80A H 0.034260 0.455441 0.318004 0.100 Uiso 0.5 1 calc R . P E -1
H80B H 0.035683 0.416911 0.229188 0.100 Uiso 0.5 1 calc R . P E -1
C81 C 0.0008(5) 0.4497(7) 0.2632(16) 0.076(5) Uani 0.5 1 d D U P E -1
H81A H 0.001606 0.491250 0.219779 0.091 Uiso 0.5 1 calc R . P E -1
H81B H -0.006962 0.475799 0.311466 0.091 Uiso 0.5 1 calc R . P E -1
C82 C -0.0168(5) 0.3715(15) 0.2359(16) 0.127(8) Uani 0.5 1 d . U P E -1
H82A H -0.036185 0.381180 0.244109 0.153 Uiso 0.5 1 calc R . P E -1
H82B H -0.013517 0.356295 0.179387 0.153 Uiso 0.5 1 calc R . P E -1
O15 O -0.0116(3) 0.1656(7) 0.3149(7) 0.063(3) Uani 0.5 1 d . . P E -1
O16 O 0.0042(4) 0.1953(13) 0.1988(12) 0.110(7) Uani 0.5 1 d . U P E -1

loop_
_atom_site_aniso_label
_atom_site_aniso_U_11
_atom_site_aniso_U_22
_atom_site_aniso_U_33
_atom_site_aniso_U_23
_atom_site_aniso_U_13
_atom_site_aniso_U_12
C1 0.0227(18) 0.029(2) 0.039(2) -0.0046(17) 0.0007(16) -0.0019(15)
C2 0.0198(16) 0.0307(19) 0.0243(19) 0.0011(15) 0.0052(14) -0.0013(14)
C3 0.0202(16) 0.0247(18) 0.030(2) 0.0019(15) 0.0025(15) -0.0030(13)
C4 0.0233(17) 0.0220(17) 0.032(2) 0.0024(15) 0.0038(15) -0.0003(13)
C5 0.0218(17) 0.0270(18) 0.028(2) 0.0040(15) -0.0003(15) -0.0018(14)
C6 0.0225(17) 0.032(2) 0.033(2) -0.0004(17) 0.0034(16) -0.0041(15)
C7 0.028(2) 0.044(3) 0.053(3) -0.018(2) -0.007(2) 0.0040(18)
C8 0.0226(17) 0.0244(18) 0.0251(19) 0.0024(15) 0.0023(14) -0.0031(13)
C9 0.033(2) 0.0263(19) 0.029(2) 0.0042(16) -0.0019(16) -0.0041(15)
C10 0.051(3) 0.031(2) 0.044(3) 0.003(2) -0.008(2) -0.0116(19)
C11 0.0237(17) 0.0260(18) 0.0266(19) 0.0000(15) -0.0054(15) 0.0023(14)
C12 0.0259(17) 0.0255(18) 0.0199(18) 0.0012(14) -0.0053(14) -0.0024(14)
C13 0.0198(16) 0.0202(16) 0.029(2) -0.0019(14) -0.0005(14) -0.0031(13)
C14 0.0229(16) 0.0189(16) 0.0254(19) -0.0008(14) -0.0059(14) -0.0012(13)
C15 0.0212(16) 0.0191(16) 0.029(2) 0.0004(15) -0.0032(14) -0.0034(13)
C16 0.0194(16) 0.0236(17) 0.034(2) -0.0032(16) -0.0041(15) -0.0006(13)
C17 0.032(2) 0.041(2) 0.044(3) 0.000(2) -0.0066(19) 0.0137(18)
C18 0.0224(17) 0.0218(17) 0.028(2) -0.0024(15) 0.0002(15) -0.0014(13)
C19 0.0270(18) 0.0246(18) 0.033(2) -0.0039(16) 0.0008(16) -0.0003(14)
C20 0.034(2) 0.027(2) 0.049(3) -0.0044(19) -0.0002(19) -0.0045(16)
C21 0.0257(18) 0.0283(19) 0.035(2) 0.0016(17) 0.0048(16) -0.0039(15)
C22 0.0219(17) 0.0287(19) 0.029(2) -0.0017(16) 0.0019(15) -0.0056(14)
C23 0.0197(16) 0.0284(19) 0.030(2) -0.0031(16) 0.0009(15) -0.0006(14)
C24 0.0218(17) 0.0205(17) 0.035(2) -0.0002(15) 0.0019(15) -0.0013(13)
C25 0.0220(17) 0.0261(18) 0.0252(19) -0.0041(15) 0.0042(14) -0.0019(14)
C26 0.0234(17) 0.0288(19) 0.032(2) 0.0032(16) -0.0022(16) -0.0005(14)
C27 0.034(2) 0.031(2) 0.053(3) 0.010(2) -0.002(2) -0.0069(17)
C28 0.0210(17) 0.0283(19) 0.031(2) -0.0011(16) -0.0006(15) -0.0002(14)
C29 0.0285(19) 0.031(2) 0.052(3) 0.000(2) -0.0013(19) 0.0061(16)
C30 0.052(3) 0.045(3) 0.057(3) -0.010(2) 0.003(2) 0.014(2)
C31 0.0223(17) 0.0268(19) 0.035(2) -0.0002(16) -0.0050(16) 0.0002(14)
C32 0.0213(17) 0.032(2) 0.026(2) -0.0042(16) -0.0032(15) 0.0018(14)
C33 0.0200(16) 0.0284(19) 0.027(2) -0.0009(16) -0.0036(15) 0.0029(14)
C34 0.0220(17) 0.0227(18) 0.034(2) 0.0013(16) -0.0029(15) -0.0003(14)
C35 0.0208(16) 0.0280(18) 0.032(2) 0.0010(16) -0.0032(15) 0.0012(14)
C36 0.0216(17) 0.032(2) 0.029(2) 0.0007(16) -0.0027(15) -0.0015(14)
C37 0.0284(19) 0.031(2) 0.046(3) -0.0018(19) -0.0020(18) -0.0036(16)
C38 0.0231(17) 0.0287(19) 0.031(2) 0.0017(16) -0.0030(15) 0.0000(14)
C39 0.032(2) 0.029(2) 0.048(3) 0.0077(19) -0.0019(19) 0.0007(16)
C40 0.042(2) 0.044(3) 0.055(3) 0.010(2) -0.002(2) 0.013(2)
O1 0.0240(13) 0.0447(17) 0.0453(19) -0.0192(15) -0.0036(13) -0.0010(12)
O2 0.0216(12) 0.0345(15) 0.0289(15) -0.0049(12) -0.0015(11) 0.0028(10)
O3 0.0214(12) 0.0371(15) 0.0320(15) -0.0041(12) 0.0003(11) 0.0026(11)
O4 0.0286(13) 0.0331(15) 0.0300(15) 0.0054(12) -0.0019(12) 0.0014(11)
O5 0.0294(14) 0.0388(16) 0.0479(19) 0.0182(14) -0.0071(13) -0.0071(12)
O6 0.0248(13) 0.0343(15) 0.0404(18) 0.0010(13) 0.0020(12) -0.0100(11)
O7 0.0315(15) 0.0449(17) 0.0373(17) 0.0015(14) 0.0024(13) -0.0152(13)
O8 0.0238(13) 0.0419(16) 0.0334(16) -0.0088(13) -0.0036(12) -0.0025(12)
C41 0.0258(18) 0.032(2) 0.035(2) 0.0004(17) -0.0062(16) -0.0014(15)
C42 0.0225(17) 0.031(2) 0.035(2) -0.0016(17) -0.0055(16) -0.0015(15)
C43 0.0178(16) 0.031(2) 0.038(2) 0.0021(17) -0.0049(16) -0.0045(14)
C44 0.0199(16) 0.032(2) 0.038(2) 0.0039(17) -0.0083(16) -0.0008(14)
C45 0.0162(16) 0.035(2) 0.046(3) 0.0006(19) -0.0046(17) -0.0037(15)
C46 0.0238(18) 0.035(2) 0.039(2) 0.0059(18) -0.0079(17) -0.0046(15)
C47 0.043(2) 0.035(2) 0.050(3) 0.002(2) -0.007(2) 0.0067(19)
C48 0.0207(18) 0.043(2) 0.047(3) -0.001(2) -0.0072(18) -0.0014(16)
C49 0.030(2) 0.046(3) 0.060(3) -0.012(2) -0.009(2) -0.0023(19)
C50 0.055(3) 0.066(4) 0.075(4) -0.025(3) -0.008(3) 0.003(3)
C51 0.0222(19) 0.051(3) 0.042(3) 0.011(2) 0.0035(18) 0.0021(17)
C52 0.0198(17) 0.054(3) 0.043(3) 0.006(2) -0.0039(17) 0.0032(18)
C53 0.0191(18) 0.043(2) 0.043(3) -0.001(2) -0.0003(17) 0.0002(16)
C54 0.0234(18) 0.039(2) 0.036(2) -0.0001(18) -0.0043(16) -0.0011(16)
C55 0.0199(17) 0.039(2) 0.038(2) -0.0042(19) -0.0018(16) 0.0017(16)
C56 0.0169(17) 0.046(2) 0.048(3) 0.001(2) -0.0002(17) -0.0018(16)
C57 0.028(2) 0.063(3) 0.057(3) 0.019(3) 0.000(2) 0.003(2)
C58 0.0196(17) 0.037(2) 0.038(2) -0.0028(18) -0.0020(16) 0.0003(15)
C59 0.030(2) 0.037(2) 0.047(3) -0.006(2) -0.0046(19) 0.0018(17)
C60 0.044(3) 0.038(3) 0.071(4) -0.006(2) -0.011(3) 0.009(2)
O9 0.0268(14) 0.0447(17) 0.0398(18) -0.0019(14) -0.0050(13) 0.0073(12)
O10 0.0259(14) 0.0486(18) 0.0457(19) 0.0097(15) -0.0036(13) 0.0021(13)
O11 0.0231(14) 0.070(2) 0.059(2) 0.021(2) -0.0050(15) 0.0049(15)
O12 0.0203(13) 0.057(2) 0.048(2) 0.0147(16) -0.0037(13) -0.0065(13)
C61 0.046(2) 0.031(2) 0.040(3) 0.0060(19) -0.006(2) 0.0018(18)
C62 0.058(3) 0.035(2) 0.043(3) -0.004(2) -0.012(2) 0.002(2)
C63 0.044(2) 0.028(2) 0.040(3) -0.0074(18) 0.001(2) -0.0043(17)
C64 0.054(3) 0.029(2) 0.041(3) 0.0071(19) -0.005(2) 0.0012(19)
C65 0.056(3) 0.043(3) 0.043(3) 0.000(2) -0.022(2) 0.000(2)
N1 0.0336(18) 0.0279(18) 0.062(3) -0.0032(18) -0.0083(18) -0.0049(14)
C66 0.058(7) 0.079(9) 0.101(10) 0.003(8) 0.007(7) 0.010(8)
C67 0.072(7) 0.065(7) 0.075(8) -0.021(7) 0.002(7) -0.025(6)
C68 0.057(7) 0.046(6) 0.057(8) -0.002(6) 0.005(6) 0.004(5)
C69 0.065(6) 0.069(7) 0.059(7) -0.011(6) 0.012(6) -0.013(6)
C70 0.046(6) 0.066(7) 0.060(6) -0.006(6) -0.009(5) -0.022(6)
N2 0.076(7) 0.071(6) 0.083(9) -0.034(5) 0.000(7) -0.011(6)
C71 0.033(2) 0.034(2) 0.042(3) -0.0045(19) -0.0066(19) -0.0007(17)
C72 0.037(2) 0.033(2) 0.047(3) -0.001(2) -0.002(2) -0.0003(17)
C73 0.048(3) 0.047(3) 0.068(4) -0.021(3) 0.012(3) -0.006(2)
C74 0.055(7) 0.038(6) 0.075(10) -0.011(6) -0.010(6) 0.019(5)
C74B 0.071(9) 0.052(7) 0.037(6) -0.001(5) -0.006(6) 0.031(7)
C75 0.073(4) 0.046(3) 0.091(5) 0.019(3) 0.008(4) 0.016(3)
C76 0.090(4) 0.043(3) 0.063(4) 0.002(3) 0.029(3) 0.013(3)
O13 0.0286(14) 0.0308(15) 0.060(2) -0.0001(14) -0.0084(14) -0.0018(12)
O14 0.0356(16) 0.0399(18) 0.086(3) -0.0126(18) -0.0229(18) 0.0040(14)
C77 0.083(10) 0.083(8) 0.090(12) 0.005(8) -0.011(8) -0.011(7)
C78 0.058(7) 0.080(9) 0.093(11) 0.039(8) 0.007(7) 0.004(6)
C79 0.104(9) 0.086(8) 0.102(9) 0.022(7) -0.009(7) -0.009(7)
C80 0.100(12) 0.058(8) 0.093(12) 0.008(8) -0.018(9) 0.019(8)
C81 0.071(6) 0.076(6) 0.081(11) -0.015(7) 0.004(7) -0.019(8)
C82 0.117(10) 0.131(11) 0.134(11) -0.001(9) -0.031(9) 0.018(9)
O15 0.076(7) 0.067(6) 0.045(6) -0.026(5) 0.017(5) -0.018(5)
O16 0.081(10) 0.155(16) 0.096(11) -0.009(11) 0.014(9) 0.000(10)

loop_
_atom_type_symbol
_atom_type_description
_atom_type_scat_dispersion_real
_atom_type_scat_dispersion_imag
_atom_type_scat_source
C C 0.0181 0.0091 'International Tables Vol C Tables 4.2.6.8 and 6.1.1.4'
H H 0.0000 0.0000 'International Tables Vol C Tables 4.2.6.8 and 6.1.1.4'
N N 0.0311 0.0180 'International Tables Vol C Tables 4.2.6.8 and 6.1.1.4'
O O 0.0492 0.0322 'International Tables Vol C Tables 4.2.6.8 and 6.1.1.4'

loop_
_geom_angle_atom_site_label_1
_geom_angle_atom_site_label_2
_geom_angle_atom_site_label_3
_geom_angle
_geom_angle_site_symmetry_1
_geom_angle_site_symmetry_3
_geom_angle_publ_flag
C2 C1 C7 121.2(3) . . ?
C6 C1 C2 117.8(4) . . ?
C6 C1 C7 120.9(4) . . ?
C3 C2 C1 122.6(3) . . ?
O2 C2 C1 115.5(3) . . ?
O2 C2 C3 121.6(3) . . ?
C2 C3 C8 120.3(3) . . ?
C4 C3 C2 116.6(3) . . ?
C4 C3 C8 123.1(3) . . ?
C3 C4 H4 118.3 . . ?
C3 C4 C5 123.3(4) . . ?
C5 C4 H4 118.3 . . ?
C4 C5 C38 122.0(3) . . ?
C6 C5 C4 117.5(3) . . ?
C6 C5 C38 120.4(3) . . ?
C5 C6 C1 122.1(4) . . ?
O1 C6 C1 114.7(3) . . ?
O1 C6 C5 123.2(3) . . ?
C1 C7 H7A 109.5 . . ?
C1 C7 H7B 109.5 . . ?
C1 C7 H7C 109.5 . . ?
H7A C7 H7B 109.5 . . ?
H7A C7 H7C 109.5 . . ?
H7B C7 H7C 109.5 . . ?
C3 C8 H8 106.2 . . ?
C3 C8 C9 113.5(3) . . ?
C3 C8 C15 111.3(3) . . ?
C9 C8 H8 106.2 . . ?
C9 C8 C15 112.8(3) . . ?
C15 C8 H8 106.2 . . ?
C8 C9 H9A 109.1 . . ?
C8 C9 H9B 109.1 . . ?
H9A C9 H9B 107.9 . . ?
C10 C9 C8 112.3(3) . . ?
C10 C9 H9A 109.1 . . ?
C10 C9 H9B 109.1 . . ?
C9 C10 H10A 109.5 . . ?
C9 C10 H10B 109.5 . . ?
C9 C10 H10C 109.5 . . ?
H10A C10 H10B 109.5 . . ?
H10A C10 H10C 109.5 . . ?
H10B C10 H10C 109.5 . . ?
C12 C11 C16 117.2(3) . . ?
C12 C11 C17 122.3(4) . . ?
C16 C11 C17 120.5(4) . . ?
C11 C12 C13 123.3(3) . . ?
C11 C12 O4 117.3(3) . . ?
C13 C12 O4 119.3(3) . . ?
C12 C13 C14 117.1(3) . . ?
C12 C13 C18 120.5(3) . . ?
C14 C13 C18 122.3(3) . . ?
C13 C14 H14 118.8 . . ?
C15 C14 C13 122.5(3) . . ?
C15 C14 H14 118.8 . . ?
C14 C15 C8 121.5(3) . . ?
C14 C15 C16 117.5(4) . . ?
C16 C15 C8 120.9(3) . . ?
C15 C16 C11 122.3(4) . . ?
C15 C16 O3 118.8(4) . . ?
O3 C16 C11 118.7(3) . . ?
C11 C17 H17A 109.5 . . ?
C11 C17 H17B 109.5 . . ?
C11 C17 H17C 109.5 . . ?
H17A C17 H17B 109.5 . . ?
H17A C17 H17C 109.5 . . ?
H17B C17 H17C 109.5 . . ?
C13 C18 H18 106.6 . . ?
C13 C18 C19 112.5(3) . . ?
C19 C18 H18 106.6 . . ?
C25 C18 C13 110.6(3) . . ?
C25 C18 H18 106.6 . . ?
C25 C18 C19 113.5(3) . . ?
C18 C19 H19A 109.3 . . ?
C18 C19 H19B 109.3 . . ?
H19A C19 H19B 108.0 . . ?
C20 C19 C18 111.6(3) . . ?
C20 C19 H19A 109.3 . . ?
C20 C19 H19B 109.3 . . ?
C19 C20 H20A 109.5 . . ?
C19 C20 H20B 109.5 . . ?
C19 C20 H20C 109.5 . . ?
H20A C20 H20B 109.5 . . ?
H20A C20 H20C 109.5 . . ?
H20B C20 H20C 109.5 . . ?
C22 C21 C26 117.5(4) . . ?
C22 C21 C27 122.0(3) . . ?
C26 C21 C27 120.5(4) . . ?
C21 C22 O6 118.0(3) . . ?
C23 C22 C21 123.4(3) . . ?
C23 C22 O6 118.6(3) . . ?
C22 C23 C24 116.8(3) . . ?
C22 C23 C28 120.7(3) . . ?
C24 C23 C28 122.6(3) . . ?
C23 C24 H24 118.6 . . ?
C23 C24 C25 122.7(4) . . ?
C25 C24 H24 118.6 . . ?
C24 C25 C18 121.0(3) . . ?
C26 C25 C18 121.3(3) . . ?
C26 C25 C24 117.7(3) . . ?
C25 C26 C21 121.8(4) . . ?
O5 C26 C21 115.0(3) . . ?
O5 C26 C25 123.2(3) . . ?
C21 C27 H27A 109.5 . . ?
C21 C27 H27B 109.5 . . ?
C21 C27 H27C 109.5 . . ?
H27A C27 H27B 109.5 . . ?
H27A C27 H27C 109.5 . . ?
H27B C27 H27C 109.5 . . ?
C23 C28 H28 106.5 . . ?
C23 C28 C29 113.2(3) . . ?
C29 C28 H28 106.5 . . ?
C35 C28 C23 111.4(3) . . ?
C35 C28 H28 106.5 . . ?
C35 C28 C29 112.3(3) . . ?
C28 C29 H29A 109.3 . . ?
C28 C29 H29B 109.3 . . ?
H29A C29 H29B 107.9 . . ?
C30 C29 C28 111.8(4) . . ?
C30 C29 H29A 109.3 . . ?
C30 C29 H29B 109.3 . . ?
C29 C30 H30A 109.5 . . ?
C29 C30 H30B 109.5 . . ?
C29 C30 H30C 109.5 . . ?
H30A C30 H30B 109.5 . . ?
H30A C30 H30C 109.5 . . ?
H30B C30 H30C 109.5 . . ?
C32 C31 C36 118.0(4) . . ?
C32 C31 C37 122.1(4) . . ?
C36 C31 C37 119.9(4) . . ?
C31 C32 C33 122.4(4) . . ?
C31 C32 O8 120.3(3) . . ?
C33 C32 O8 117.2(3) . . ?
C32 C33 C34 117.3(4) . . ?
C32 C33 C38 121.2(4) . . ?
C34 C33 C38 121.5(3) . . ?
C33 C34 H34 118.5 . . ?
C35 C34 C33 123.1(4) . . ?
C35 C34 H34 118.5 . . ?
C34 C35 C28 121.3(3) . . ?
C34 C35 C36 117.1(4) . . ?
C36 C35 C28 121.6(3) . . ?
C31 C36 C35 122.0(4) . . ?
O7 C36 C31 115.9(3) . . ?
O7 C36 C35 122.0(4) . . ?
C31 C37 H37A 109.5 . . ?
C31 C37 H37B 109.5 . . ?
C31 C37 H37C 109.5 . . ?
H37A C37 H37B 109.5 . . ?
H37A C37 H37C 109.5 . . ?
H37B C37 H37C 109.5 . . ?
C5 C38 C33 110.5(3) . . ?
C5 C38 H38 106.2 . . ?
C5 C38 C39 114.4(3) . . ?
C33 C38 H38 106.2 . . ?
C33 C38 C39 112.5(3) . . ?
C39 C38 H38 106.2 . . ?
C38 C39 H39A 109.5 . . ?
C38 C39 H39B 109.5 . . ?
C38 C39 C40 110.9(4) . . ?
H39A C39 H39B 108.1 . . ?
C40 C39 H39A 109.5 . . ?
C40 C39 H39B 109.5 . . ?
C39 C40 H40A 109.5 . . ?
C39 C40 H40B 109.5 . . ?
C39 C40 H40C 109.5 . . ?
H40A C40 H40B 109.5 . . ?
H40A C40 H40C 109.5 . . ?
H40B C40 H40C 109.5 . . ?
C6 O1 H1 109.5 . . ?
C2 O2 H2 109.5 . . ?
C16 O3 H3 109.5 . . ?
C12 O4 H4A 109.5 . . ?
C26 O5 H5 109.5 . . ?
C22 O6 H6 109.5 . . ?
C36 O7 H7 109.5 . . ?
C32 O8 H8A 109.5 . . ?
C42 C41 C46 117.7(4) . . ?
C42 C41 C47 122.3(4) . . ?
C46 C41 C47 119.9(4) . . ?
C41 C42 C43 122.4(4) . . ?
O9 C42 C41 119.9(4) . . ?
O9 C42 C43 117.6(4) . . ?
C42 C43 C58 120.6(4) . 3_554 ?
C44 C43 C42 117.4(4) . . ?
C44 C43 C58 122.0(3) . 3_554 ?
C43 C44 H44 118.5 . . ?
C43 C44 C45 123.1(4) . . ?
C45 C44 H44 118.5 . . ?
C44 C45 C48 122.2(4) . . ?
C46 C45 C44 116.6(4) . . ?
C46 C45 C48 121.2(4) . . ?
C41 C46 C45 122.5(4) . . ?
O10 C46 C41 115.7(4) . . ?
O10 C46 C45 121.8(4) . . ?
C41 C47 H47A 109.5 . . ?
C41 C47 H47B 109.5 . . ?
C41 C47 H47C 109.5 . . ?
H47A C47 H47B 109.5 . . ?
H47A C47 H47C 109.5 . . ?
H47B C47 H47C 109.5 . . ?
C45 C48 H48 106.3 . . ?
C45 C48 C49 112.7(4) . . ?
C45 C48 C53 110.8(4) . . ?
C49 C48 H48 106.3 . . ?
C49 C48 C53 113.9(4) . . ?
C53 C48 H48 106.3 . . ?
C48 C49 H49A 109.4 . . ?
C48 C49 H49B 109.4 . . ?
C48 C49 C50 111.4(5) . . ?
H49A C49 H49B 108.0 . . ?
C50 C49 H49A 109.4 . . ?
C50 C49 H49B 109.4 . . ?
C49 C50 H50A 109.5 . . ?
C49 C50 H50B 109.5 . . ?
C49 C50 H50C 109.5 . . ?
H50A C50 H50B 109.5 . . ?
H50A C50 H50C 109.5 . . ?
H50B C50 H50C 109.5 . . ?
C52 C51 C56 117.5(4) . . ?
C52 C51 C57 120.7(4) . . ?
C56 C51 C57 121.8(4) . . ?
C53 C52 C51 122.0(4) . . ?
C53 C52 O11 118.6(4) . . ?
O11 C52 C51 119.3(4) . . ?
C52 C53 C48 119.9(4) . . ?
C52 C53 C54 117.6(4) . . ?
C54 C53 C48 122.4(4) . . ?
C53 C54 H54 118.7 . . ?
C53 C54 C55 122.7(4) . . ?
C55 C54 H54 118.7 . . ?
C54 C55 C58 121.1(4) . . ?
C56 C55 C54 117.5(4) . . ?
C56 C55 C58 121.4(3) . . ?
C55 C56 C51 122.4(4) . . ?
C55 C56 O12 122.7(4) . . ?
O12 C56 C51 114.9(4) . . ?
C51 C57 H57A 109.5 . . ?
C51 C57 H57B 109.5 . . ?
C51 C57 H57C 109.5 . . ?
H57A C57 H57B 109.5 . . ?
H57A C57 H57C 109.5 . . ?
H57B C57 H57C 109.5 . . ?
C43 C58 C55 111.1(3) 3_554 . ?
C43 C58 H58 106.5 3_554 . ?
C43 C58 C59 113.2(4) 3_554 . ?
C55 C58 H58 106.5 . . ?
C59 C58 C55 112.4(3) . . ?
C59 C58 H58 106.5 . . ?
C58 C59 H59A 109.2 . . ?
C58 C59 H59B 109.2 . . ?
H59A C59 H59B 107.9 . . ?
C60 C59 C58 112.2(4) . . ?
C60 C59 H59A 109.2 . . ?
C60 C59 H59B 109.2 . . ?
C59 C60 H60A 109.5 . . ?
C59 C60 H60B 109.5 . . ?
C59 C60 H60C 109.5 . . ?
H60A C60 H60B 109.5 . . ?
H60A C60 H60C 109.5 . . ?
H60B C60 H60C 109.5 . . ?
C42 O9 H9 109.5 . . ?
C46 O10 H10 109.5 . . ?
C52 O11 H11 109.5 . . ?
C56 O12 H12 109.5 . . ?
C62 C61 H61 120.2 . . ?
N1 C61 H61 120.2 . . ?
N1 C61 C62 119.6(4) . . ?
C61 C62 H62 120.3 . . ?
C61 C62 C63 119.4(4) . . ?
C63 C62 H62 120.3 . . ?
C62 C63 H63 120.0 . . ?
C64 C63 C62 120.0(4) . . ?
C64 C63 H63 120.0 . . ?
C63 C64 H64 120.3 . . ?
C63 C64 C65 119.3(4) . . ?
C65 C64 H64 120.3 . . ?
C64 C65 H65 120.3 . . ?
N1 C65 C64 119.4(4) . . ?
N1 C65 H65 120.3 . . ?
C61 N1 C65 122.3(4) . . ?
C61 N1 H1A 122.0 . . ?
C65 N1 H1A 115.7 . . ?
C67 C66 H66 122.1 . . ?
C67 C66 N2 115.9(16) . . ?
N2 C66 H66 122.1 . . ?
C66 C67 H67 118.5 . . ?
C68 C67 C66 123.0(16) . . ?
C68 C67 H67 118.5 . . ?
C67 C68 H68 121.4 . . ?
C69 C68 C67 117.2(15) . . ?
C69 C68 H68 121.4 . . ?
C68 C69 H69 118.9 . . ?
C68 C69 C70 122.3(14) . . ?
C70 C69 H69 118.9 . . ?
C69 C70 H70 121.2 . . ?
N2 C70 C69 117.6(13) . . ?
N2 C70 H70 121.2 . . ?
C66 N2 H2A 119.7 . . ?
C70 N2 C66 120.7(13) . . ?
C70 N2 H2A 119.7 . . ?
O13 C71 C72 116.7(4) . . ?
O14 C71 C72 121.7(4) . . ?
O14 C71 O13 121.4(4) . . ?
C71 C72 H72 108.4 . . ?
C71 C72 C73 117.0(4) . . ?
C71 C72 C76 109.4(4) . . ?
C73 C72 H72 108.4 . . ?
C73 C72 C76 105.1(4) . . ?
C76 C72 H72 108.4 . . ?
C72 C73 H73A 111.1 . . ?
C72 C73 H73B 111.1 . . ?
C72 C73 H73C 110.3 . . ?
C72 C73 H73D 110.3 . . ?
C72 C73 C74 103.3(5) . . ?
H73A C73 H73B 109.1 . . ?
H73C C73 H73D 108.5 . . ?
C74 C73 H73A 111.1 . . ?
C74 C73 H73B 111.1 . . ?
C74B C73 C72 107.2(6) . . ?
C74B C73 H73C 110.3 . . ?
C74B C73 H73D 110.3 . . ?
C73 C74 H74A 110.4 . . ?
C73 C74 H74B 110.4 . . ?
H74A C74 H74B 108.6 . . ?
C75 C74 C73 106.8(7) . . ?
C75 C74 H74A 110.4 . . ?
C75 C74 H74B 110.4 . . ?
C73 C74B H74C 110.2 . . ?
C73 C74B H74D 110.2 . . ?
C73 C74B C75 107.4(7) . . ?
H74C C74B H74D 108.5 . . ?
C75 C74B H74C 110.2 . . ?
C75 C74B H74D 110.2 . . ?
C74 C75 H75A 110.0 . . ?
C74 C75 H75B 110.0 . . ?
C74 C75 C76 108.7(6) . . ?
C74B C75 H75C 111.0 . . ?
C74B C75 H75D 111.0 . . ?
C74B C75 C76 103.6(6) . . ?
H75A C75 H75B 108.3 . . ?
H75C C75 H75D 109.0 . . ?
C76 C75 H75A 110.0 . . ?
C76 C75 H75B 110.0 . . ?
C76 C75 H75C 111.0 . . ?
C76 C75 H75D 111.0 . . ?
C72 C76 H76A 110.5 . . ?
C72 C76 H76B 110.5 . . ?
C75 C76 C72 105.9(5) . . ?
C75 C76 H76A 110.5 . . ?
C75 C76 H76B 110.5 . . ?
H76A C76 H76B 108.7 . . ?
O15 C77 C78 120.1(19) . . ?
O15 C77 O16 113(2) . . ?
O16 C77 C78 126.9(19) . . ?
C77 C78 H78 107.6 . . ?
C77 C78 C82 119.6(18) . . ?
C79 C78 C77 107.8(16) . . ?
C79 C78 H78 107.6 . . ?
C79 C78 C82 106.1(15) . . ?
C82 C78 H78 107.6 . . ?
C78 C79 H79A 109.7 . . ?
C78 C79 H79B 109.7 . . ?
C78 C79 C80 109.7(14) . . ?
H79A C79 H79B 108.2 . . ?
C80 C79 H79A 109.7 . . ?
C80 C79 H79B 109.7 . . ?
C79 C80 H80A 110.8 . . ?
C79 C80 H80B 110.8 . . ?
H80A C80 H80B 108.9 . . ?
C81 C80 C79 104.8(16) . . ?
C81 C80 H80A 110.8 . . ?
C81 C80 H80B 110.8 . . ?
C80 C81 H81A 110.6 . . ?
C80 C81 H81B 110.6 . . ?
C80 C81 C82 105.7(15) . . ?
H81A C81 H81B 108.7 . . ?
C82 C81 H81A 110.6 . . ?
C82 C81 H81B 110.6 . . ?
C78 C82 C81 99.3(16) . . ?
C78 C82 H82A 111.9 . . ?
C78 C82 H82B 111.9 . . ?
C81 C82 H82A 111.9 . . ?
C81 C82 H82B 111.9 . . ?
H82A C82 H82B 109.6 . . ?

loop_
_geom_bond_atom_site_label_1
_geom_bond_atom_site_label_2
_geom_bond_distance
_geom_bond_site_symmetry_2
_geom_bond_publ_flag
C1 C2 1.401(5) . ?
C1 C6 1.398(5) . ?
C1 C7 1.503(6) . ?
C2 C3 1.401(5) . ?
C2 O2 1.388(4) . ?
C3 C4 1.396(5) . ?
C3 C8 1.527(5) . ?
C4 H4 0.9500 . ?
C4 C5 1.400(5) . ?
C5 C6 1.395(5) . ?
C5 C38 1.524(5) . ?
C6 O1 1.378(5) . ?
C7 H7A 0.9800 . ?
C7 H7B 0.9800 . ?
C7 H7C 0.9800 . ?
C8 H8 1.0000 . ?
C8 C9 1.532(5) . ?
C8 C15 1.538(5) . ?
C9 H9A 0.9900 . ?
C9 H9B 0.9900 . ?
C9 C10 1.526(5) . ?
C10 H10A 0.9800 . ?
C10 H10B 0.9800 . ?
C10 H10C 0.9800 . ?
C11 C12 1.383(5) . ?
C11 C16 1.400(5) . ?
C11 C17 1.501(5) . ?
C12 C13 1.393(5) . ?
C12 O4 1.408(4) . ?
C13 C14 1.397(5) . ?
C13 C18 1.532(5) . ?
C14 H14 0.9500 . ?
C14 C15 1.393(5) . ?
C15 C16 1.397(5) . ?
C16 O3 1.398(5) . ?
C17 H17A 0.9800 . ?
C17 H17B 0.9800 . ?
C17 H17C 0.9800 . ?
C18 H18 1.0000 . ?
C18 C19 1.532(5) . ?
C18 C25 1.526(5) . ?
C19 H19A 0.9900 . ?
C19 H19B 0.9900 . ?
C19 C20 1.518(5) . ?
C20 H20A 0.9800 . ?
C20 H20B 0.9800 . ?
C20 H20C 0.9800 . ?
C21 C22 1.391(6) . ?
C21 C26 1.400(5) . ?
C21 C27 1.501(5) . ?
C22 C23 1.390(5) . ?
C22 O6 1.404(4) . ?
C23 C24 1.396(5) . ?
C23 C28 1.527(5) . ?
C24 H24 0.9500 . ?
C24 C25 1.399(5) . ?
C25 C26 1.395(5) . ?
C26 O5 1.372(5) . ?
C27 H27A 0.9800 . ?
C27 H27B 0.9800 . ?
C27 H27C 0.9800 . ?
C28 H28 1.0000 . ?
C28 C29 1.539(5) . ?
C28 C35 1.517(6) . ?
C29 H29A 0.9900 . ?
C29 H29B 0.9900 . ?
C29 C30 1.531(7) . ?
C30 H30A 0.9800 . ?
C30 H30B 0.9800 . ?
C30 H30C 0.9800 . ?
C31 C32 1.393(5) . ?
C31 C36 1.397(6) . ?
C31 C37 1.509(5) . ?
C32 C33 1.394(5) . ?
C32 O8 1.396(5) . ?
C33 C34 1.396(5) . ?
C33 C38 1.524(5) . ?
C34 H34 0.9500 . ?
C34 C35 1.393(5) . ?
C35 C36 1.404(5) . ?
C36 O7 1.372(5) . ?
C37 H37A 0.9800 . ?
C37 H37B 0.9800 . ?
C37 H37C 0.9800 . ?
C38 H38 1.0000 . ?
C38 C39 1.531(5) . ?
C39 H39A 0.9900 . ?
C39 H39B 0.9900 . ?
C39 C40 1.536(6) . ?
C40 H40A 0.9800 . ?
C40 H40B 0.9800 . ?
C40 H40C 0.9800 . ?
O1 H1 0.8400 . ?
O2 H2 0.8400 . ?
O3 H3 0.8400 . ?
O4 H4A 0.8400 . ?
O5 H5 0.8400 . ?
O6 H6 0.8400 . ?
O7 H7 0.8400 . ?
O8 H8A 0.8400 . ?
C41 C42 1.388(6) . ?
C41 C46 1.399(6) . ?
C41 C47 1.514(6) . ?
C42 C43 1.399(5) . ?
C42 O9 1.385(5) . ?
C43 C44 1.387(6) . ?
C43 C58 1.526(6) 3_554 ?
C44 H44 0.9500 . ?
C44 C45 1.402(6) . ?
C45 C46 1.400(6) . ?
C45 C48 1.526(6) . ?
C46 O10 1.389(5) . ?
C47 H47A 0.9800 . ?
C47 H47B 0.9800 . ?
C47 H47C 0.9800 . ?
C48 H48 1.0000 . ?
C48 C49 1.529(6) . ?
C48 C53 1.530(5) . ?
C49 H49A 0.9900 . ?
C49 H49B 0.9900 . ?
C49 C50 1.530(8) . ?
C50 H50A 0.9800 . ?
C50 H50B 0.9800 . ?
C50 H50C 0.9800 . ?
C51 C52 1.401(6) . ?
C51 C56 1.402(6) . ?
C51 C57 1.510(6) . ?
C52 C53 1.390(6) . ?
C52 O11 1.392(5) . ?
C53 C54 1.392(6) . ?
C54 H54 0.9500 . ?
C54 C55 1.396(5) . ?
C55 C56 1.382(6) . ?
C55 C58 1.538(5) . ?
C56 O12 1.383(5) . ?
C57 H57A 0.9800 . ?
C57 H57B 0.9800 . ?
C57 H57C 0.9800 . ?
C58 H58 1.0000 . ?
C58 C59 1.537(6) . ?
C59 H59A 0.9900 . ?
C59 H59B 0.9900 . ?
C59 C60 1.529(6) . ?
C60 H60A 0.9800 . ?
C60 H60B 0.9800 . ?
C60 H60C 0.9800 . ?
O9 H9 0.8400 . ?
O10 H10 0.8400 . ?
O11 H11 0.8400 . ?
O12 H12 0.8400 . ?
C61 H61 0.9500 . ?
C61 C62 1.364(6) . ?
C61 N1 1.333(6) . ?
C62 H62 0.9500 . ?
C62 C63 1.371(6) . ?
C63 H63 0.9500 . ?
C63 C64 1.363(6) . ?
C64 H64 0.9500 . ?
C64 C65 1.376(6) . ?
C65 H65 0.9500 . ?
C65 N1 1.335(6) . ?
N1 H1A 0.8721 . ?
C66 H66 0.9500 . ?
C66 C67 1.34(2) . ?
C66 N2 1.40(2) . ?
C67 H67 0.9500 . ?
C67 C68 1.325(17) . ?
C68 H68 0.9500 . ?
C68 C69 1.32(2) . ?
C69 H69 0.9500 . ?
C69 C70 1.36(2) . ?
C70 H70 0.9500 . ?
C70 N2 1.31(2) . ?
N2 H2A 0.8800 . ?
C71 C72 1.512(6) . ?
C71 O13 1.281(5) . ?
C71 O14 1.244(5) . ?
C72 H72 1.0000 . ?
C72 C73 1.528(6) . ?
C72 C76 1.529(7) . ?
C73 H73A 0.9900 . ?
C73 H73B 0.9900 . ?
C73 H73C 0.9900 . ?
C73 H73D 0.9900 . ?
C73 C74 1.529(11) . ?
C73 C74B 1.480(10) . ?
C74 H74A 0.9900 . ?
C74 H74B 0.9900 . ?
C74 C75 1.467(11) . ?
C74B H74C 0.9900 . ?
C74B H74D 0.9900 . ?
C74B C75 1.505(11) . ?
C75 H75A 0.9900 . ?
C75 H75B 0.9900 . ?
C75 H75C 0.9900 . ?
C75 H75D 0.9900 . ?
C75 C76 1.505(7) . ?
C76 H76A 0.9900 . ?
C76 H76B 0.9900 . ?
C77 C78 1.46(2) . ?
C77 O15 1.28(3) . ?
C77 O16 1.30(3) . ?
C78 H78 1.0000 . ?
C78 C79 1.42(2) . ?
C78 C82 1.48(2) . ?
C79 H79A 0.9900 . ?
C79 H79B 0.9900 . ?
C79 C80 1.50(2) . ?
C80 H80A 0.9900 . ?
C80 H80B 0.9900 . ?
C80 C81 1.32(3) . ?
C81 H81A 0.9900 . ?
C81 H81B 0.9900 . ?
C81 C82 1.61(3) . ?
C82 H82A 0.9900 . ?
C82 H82B 0.9900 . ?
